data_4349655
loop_
_publ_author_name
'Zou, Wenping'
'Pang, Wenmin'
'Chen, Changle'

_publ_section_title
;
 Redox control in palladium catalyzed norbornene and alkyne polymerization
;
_journal_issue 5
_journal_name_full 'Inorganic Chemistry Frontiers'
_journal_page_first 795
_journal_paper_doi 10.1039/C6QI00562D
_journal_volume 4
_journal_year 2017
_chemical_formula_sum 'C30 H27 Cl N2 O2 Pd'
_chemical_formula_weight 589.38
_space_group_crystal_system monoclinic
_space_group_IT_number 15
_space_group_name_Hall '-C 2yc'
_space_group_name_H-M_alt 'C 1 2/c 1'
_atom_sites_solution_hydrogens geom
_audit_creation_method SHELXL-2013
_audit_update_record
;
2016-12-01 deposited with the CCDC.
2017-02-09 downloaded from the CCDC.
;
_cell_angle_alpha 90
_cell_angle_beta 93.993(6)
_cell_angle_gamma 90
_cell_formula_units_Z 8
_cell_length_a 38.488(3)
_cell_length_b 7.7754(6)
_cell_length_c 17.7580(9)
_cell_measurement_reflns_used 2646
_cell_measurement_temperature 292(2)
_cell_measurement_theta_max 23.9400
_cell_measurement_theta_min 3.7680
_cell_volume 5301.4(6)
_computing_cell_refinement 'CrysAlisPro (Agilent Technologies)'
_computing_data_collection 'CrysAlisPro (Agilent Technologies)'
_computing_data_reduction 'CrysAlisPro (Agilent Technologies)'
_computing_molecular_graphics 'Ortep-3 (L. J. Farrugia, 2001)'
_computing_publication_material SHELXL-2013
_computing_structure_refinement 'SHELXL-2013 (Sheldrick, 2013)'
_computing_structure_solution 'SHELXS-97 (Sheldrick, 1997)'
_diffrn_ambient_temperature 292(2)
_diffrn_detector_area_resol_mean 15.9149
_diffrn_measured_fraction_theta_full 0.991
_diffrn_measured_fraction_theta_max 0.844
_diffrn_measurement_device_type 'Gemini S Ultra, Agilent Technologies'
_diffrn_measurement_method '\w scans'
_diffrn_radiation_source 'Enhance (Mo) X-ray Source'
_diffrn_radiation_type MoK\a
_diffrn_radiation_wavelength 0.71073
_diffrn_reflns_av_R_equivalents 0.0414
_diffrn_reflns_av_unetI/netI 0.0589
_diffrn_reflns_Laue_measured_fraction_full 0.991
_diffrn_reflns_Laue_measured_fraction_max 0.844
_diffrn_reflns_limit_h_max 48
_diffrn_reflns_limit_h_min -52
_diffrn_reflns_limit_k_max 10
_diffrn_reflns_limit_k_min -6
_diffrn_reflns_limit_l_max 22
_diffrn_reflns_limit_l_min -23
_diffrn_reflns_number 15250
_diffrn_reflns_point_group_measured_fraction_full 0.991
_diffrn_reflns_point_group_measured_fraction_max 0.844
_diffrn_reflns_theta_full 25.242
_diffrn_reflns_theta_max 29.228
_diffrn_reflns_theta_min 3.503
_exptl_absorpt_coefficient_mu 0.831
_exptl_absorpt_correction_T_max 1.00000
_exptl_absorpt_correction_T_min 0.88338
_exptl_absorpt_correction_type multi-scan
_exptl_absorpt_process_details
;
CrysAlisPro, Agilent Technologies,
Version 1.171.37.35 (release 13-08-2014 CrysAlis171 .NET)
(compiled Aug 13 2014,18:06:01)
Empirical absorption correction using spherical harmonics,
 implemented in SCALE3 ABSPACK scaling algorithm.
;
_exptl_crystal_density_diffrn 1.477
_exptl_crystal_description block
_exptl_crystal_F_000 2400
_exptl_crystal_size_max 0.350
_exptl_crystal_size_mid 0.320
_exptl_crystal_size_min 0.280
_refine_diff_density_max 0.718
_refine_diff_density_min -0.845
_refine_diff_density_rms 0.213
_refine_ls_extinction_method none
_refine_ls_goodness_of_fit_ref 1.080
_refine_ls_hydrogen_treatment constr
_refine_ls_matrix_type full
_refine_ls_number_parameters 333
_refine_ls_number_reflns 6088
_refine_ls_number_restraints 13
_refine_ls_restrained_S_all 1.082
_refine_ls_R_factor_all 0.0843
_refine_ls_R_factor_gt 0.0492
_refine_ls_shift/su_max 0.002
_refine_ls_shift/su_mean 0.000
_refine_ls_structure_factor_coef Fsqd
_refine_ls_weighting_details 'w=1/[\s^2^(Fo^2^)+(0.0881P)^2^] where P=(Fo^2^+2Fc^2^)/3'
_refine_ls_weighting_scheme calc
_refine_ls_wR_factor_gt 0.1258
_refine_ls_wR_factor_ref 0.1667
_reflns_Friedel_coverage 0.000
_reflns_number_gt 4314
_reflns_number_total 6088
_reflns_threshold_expression 'I > 2\s(I)'
_cod_data_source_file c6qi00562d2.cif
_cod_data_source_block shelxl
_cod_original_cell_volume 5301.3(6)
_cod_original_sg_symbol_H-M 'C 2/c'
_cod_database_code 4349655
_shelx_space_group_comment
;
The symmetry employed for this shelxl refinement is uniquely defined
by the following loop, which should always be used as a source of
symmetry information in preference to the above space-group names.
They are only intended as comments.
;
_shelx_estimated_absorpt_t_min 0.760
_shelx_estimated_absorpt_t_max 0.801
_shelxl_version_number 2013-4

loop_
_space_group_symop_operation_xyz
'x, y, z'
'-x, y, -z+1/2'
'x+1/2, y+1/2, z'
'-x+1/2, y+1/2, -z+1/2'
'-x, -y, -z'
'x, -y, z-1/2'
'-x+1/2, -y+1/2, -z'
'x+1/2, -y+1/2, z-1/2'

loop_
_atom_site_label
_atom_site_type_symbol
_atom_site_fract_x
_atom_site_fract_y
_atom_site_fract_z
_atom_site_U_iso_or_equiv
_atom_site_adp_type
_atom_site_occupancy
_atom_site_site_symmetry_order
_atom_site_calc_flag
_atom_site_refinement_flags_posn
_atom_site_refinement_flags_adp
_atom_site_refinement_flags_occupancy
_atom_site_disorder_assembly
_atom_site_disorder_group
Pd1 Pd 0.90435(2) 0.31716(4) 0.71419(2) 0.03946(15) Uani 1 1 d . . . . .
Cl1 Cl 0.86465(4) 0.52706(17) 0.66598(8) 0.0731(5) Uani 1 1 d . . . . .
O1 O 0.79076(9) -0.1955(4) 0.6069(2) 0.0542(9) Uani 1 1 d . . . . .
O2 O 0.90733(9) -0.1599(5) 0.4530(2) 0.0615(10) Uani 1 1 d . . . . .
N2 N 0.85089(9) 0.0407(4) 0.65244(17) 0.0332(8) Uani 1 1 d . . . . .
N1 N 0.89708(9) 0.0541(4) 0.58984(17) 0.0341(8) Uani 1 1 d . . . . .
C2 C 0.87509(10) -0.0640(5) 0.5531(2) 0.0329(9) Uani 1 1 d . . . . .
C12 C 0.82569(11) 0.0678(5) 0.7085(2) 0.0369(9) Uani 1 1 d . . . . .
C20 C 0.93508(14) 0.2566(6) 0.5296(3) 0.0462(11) Uani 1 1 d . . . . .
C1 C 0.84612(11) -0.0724(5) 0.5926(2) 0.0343(9) Uani 1 1 d . . . . .
C011 C 0.83177(13) -0.0138(5) 0.7782(2) 0.0434(11) Uani 1 1 d . . . . .
C5 C 0.82033(12) -0.2866(5) 0.4998(2) 0.0370(10) Uani 1 1 d . . . . .
C17 C 0.86419(15) -0.1144(7) 0.7989(3) 0.0592(14) Uani 1 1 d . . . . .
H17A H 0.8662 -0.2066 0.7635 0.089 Uiso 1 1 calc R U . . .
H17B H 0.8631 -0.1609 0.8488 0.089 Uiso 1 1 calc R U . . .
H17C H 0.8841 -0.0403 0.7978 0.089 Uiso 1 1 calc R U . . .
C4 C 0.84995(12) -0.2732(6) 0.4584(2) 0.0379(10) Uani 1 1 d . . . . .
C3 C 0.88045(12) -0.1644(5) 0.4849(2) 0.0388(10) Uani 1 1 d . . . . .
C6 C 0.81655(12) -0.1870(5) 0.5715(2) 0.0380(10) Uani 1 1 d . . . . .
C13 C 0.79674(13) 0.1667(6) 0.6886(3) 0.0488(12) Uani 1 1 d . . . . .
C22 C 0.96908(16) 0.3113(7) 0.5192(4) 0.0626(15) Uani 1 1 d . . . . .
H22 H 0.9725 0.4125 0.4927 0.075 Uiso 1 1 calc R U . . .
C9 C 0.82304(14) -0.4623(6) 0.3637(3) 0.0524(12) Uani 1 1 d . . . . .
H9 H 0.8239 -0.5197 0.3179 0.063 Uiso 1 1 calc R U . . .
C10 C 0.85065(13) -0.3612(6) 0.3905(3) 0.0461(11) Uani 1 1 d . . . . .
H10 H 0.8701 -0.3519 0.3625 0.055 Uiso 1 1 calc R U . . .
C19 C 0.93189(11) 0.1050(6) 0.5709(2) 0.0377(10) Uani 1 1 d . . . . .
C16 C 0.80553(16) 0.0056(7) 0.8286(3) 0.0595(15) Uani 1 1 d . . . . .
H16 H 0.8079 -0.0484 0.8754 0.071 Uiso 1 1 calc R U . . .
C7 C 0.79275(13) -0.3892(6) 0.4725(3) 0.0481(11) Uani 1 1 d . . . . .
H7 H 0.7731 -0.3984 0.4998 0.058 Uiso 1 1 calc R U . . .
C18 C 0.79115(15) 0.2526(8) 0.6135(3) 0.0649(14) Uani 1 1 d . . . . .
H18A H 0.8112 0.3209 0.6042 0.097 Uiso 1 1 calc R U . . .
H18B H 0.7710 0.3252 0.6132 0.097 Uiso 1 1 calc R U . . .
H18C H 0.7877 0.1669 0.5748 0.097 Uiso 1 1 calc R U . . .
C25 C 0.95965(12) 0.0043(6) 0.5986(3) 0.0472(11) Uani 1 1 d . . . . .
C15 C 0.77641(16) 0.1026(8) 0.8101(4) 0.0693(17) Uani 1 1 d . . . . .
H15 H 0.7594 0.1132 0.8444 0.083 Uiso 1 1 calc R U . . .
C14 C 0.77218(15) 0.1829(6) 0.7426(4) 0.0614(15) Uani 1 1 d . . . . .
H14 H 0.7525 0.2504 0.7318 0.074 Uiso 1 1 calc R U . . .
C24 C 0.99319(14) 0.0678(8) 0.5859(3) 0.0651(15) Uani 1 1 d . . . . .
H24 H 1.0128 0.0067 0.6040 0.078 Uiso 1 1 calc R U . . .
C8 C 0.79412(14) -0.4778(6) 0.4052(3) 0.0567(13) Uani 1 1 d . . . . .
H8 H 0.7756 -0.5477 0.3879 0.068 Uiso 1 1 calc R U . . .
C21 C 0.90459(16) 0.3562(7) 0.4973(3) 0.0628(15) Uani 1 1 d . . . . .
H21A H 0.9125 0.4502 0.4679 0.094 Uiso 1 1 calc R U . . .
H21B H 0.8917 0.4002 0.5375 0.094 Uiso 1 1 calc R U . . .
H21C H 0.8898 0.2825 0.4657 0.094 Uiso 1 1 calc R U . . .
C26 C 0.95485(17) -0.1637(7) 0.6376(4) 0.0711(17) Uani 1 1 d . . . . .
H26A H 0.9396 -0.1480 0.6775 0.107 Uiso 1 1 calc R U . . .
H26B H 0.9770 -0.2048 0.6583 0.107 Uiso 1 1 calc R U . . .
H26C H 0.9449 -0.2460 0.6020 0.107 Uiso 1 1 calc R U . . .
C11 C 0.88219(12) 0.1205(6) 0.6516(2) 0.0377(10) Uani 1 1 d . . . . .
C23 C 0.99715(17) 0.2205(9) 0.5468(4) 0.0729(18) Uani 1 1 d . . . . .
H23 H 1.0194 0.2609 0.5395 0.087 Uiso 1 1 calc R U . . .
C27 C 0.94753(16) 0.1871(8) 0.7689(3) 0.0689(16) Uani 0.658(10) 1 d . U P A 1
H27A H 0.9425 0.0787 0.7928 0.083 Uiso 0.658(10) 1 calc R U P A 1
H27B H 0.9686 0.1839 0.7419 0.083 Uiso 0.658(10) 1 calc R U P A 1
C29 C 0.93910(17) 0.4918(9) 0.7799(3) 0.0798(19) Uani 0.658(10) 1 d . . P A 1
H29A H 0.9589 0.5359 0.7550 0.096 Uiso 0.658(10) 1 calc R U P A 1
H29B H 0.9281 0.5773 0.8101 0.096 Uiso 0.658(10) 1 calc R U P A 1
C28 C 0.9425(2) 0.3314(11) 0.8099(5) 0.0613(19) Uani 0.658(10) 1 d . U P A 1
H28 H 0.9338 0.3147 0.8600 0.074 Uiso 0.658(10) 1 calc R U P A 1
C27' C 0.94753(16) 0.1871(8) 0.7689(3) 0.0689(16) Uani 0.342(10) 1 d . . P A 2
H27C H 0.9445 0.1447 0.8193 0.083 Uiso 0.342(10) 1 calc R U P A 2
H27D H 0.9599 0.1077 0.7381 0.083 Uiso 0.342(10) 1 calc R U P A 2
C29' C 0.93910(17) 0.4918(9) 0.7799(3) 0.0798(19) Uani 0.342(10) 1 d . . P A 2
H29C H 0.9462 0.5954 0.7547 0.096 Uiso 0.342(10) 1 calc R U P A 2
H29D H 0.9344 0.5093 0.8323 0.096 Uiso 0.342(10) 1 calc R U P A 2
C28' C 0.9554(5) 0.346(2) 0.7633(10) 0.0613(19) Uani 0.342(10) 1 d . U P A 2
H28' H 0.9721 0.3644 0.7250 0.074 Uiso 0.342(10) 1 calc R U P A 2

loop_
_atom_site_aniso_label
_atom_site_aniso_U_11
_atom_site_aniso_U_22
_atom_site_aniso_U_33
_atom_site_aniso_U_23
_atom_site_aniso_U_13
_atom_site_aniso_U_12
Pd1 0.0423(2) 0.0415(2) 0.0344(2) -0.00201(13) 0.00139(15) -0.00483(15)
Cl1 0.0945(12) 0.0492(7) 0.0720(9) -0.0047(6) -0.0197(8) 0.0181(8)
O1 0.0383(19) 0.070(2) 0.056(2) -0.0140(16) 0.0146(17) -0.0128(17)
O2 0.046(2) 0.087(3) 0.055(2) -0.0254(18) 0.0217(18) -0.0110(19)
N2 0.0330(19) 0.0367(18) 0.0303(16) -0.0004(14) 0.0034(14) -0.0006(16)
N1 0.0301(18) 0.0385(18) 0.0339(17) 0.0002(14) 0.0044(14) -0.0042(16)
C2 0.030(2) 0.035(2) 0.0343(19) -0.0011(16) 0.0021(17) -0.0025(18)
C12 0.036(2) 0.038(2) 0.037(2) -0.0075(17) 0.0103(18) -0.005(2)
C20 0.052(3) 0.042(2) 0.045(2) -0.003(2) 0.012(2) -0.009(2)
C1 0.034(2) 0.033(2) 0.036(2) -0.0012(16) 0.0018(18) -0.0007(19)
C011 0.053(3) 0.039(2) 0.039(2) -0.0089(18) 0.009(2) -0.008(2)
C5 0.037(2) 0.036(2) 0.039(2) 0.0021(17) 0.0005(19) 0.0003(19)
C17 0.076(4) 0.057(3) 0.044(3) 0.007(2) 0.001(3) -0.003(3)
C4 0.040(3) 0.038(2) 0.035(2) -0.0007(17) 0.0006(19) 0.005(2)
C3 0.039(3) 0.043(2) 0.035(2) 0.0009(17) 0.0048(19) 0.004(2)
C6 0.034(2) 0.039(2) 0.041(2) 0.0035(17) 0.0007(19) -0.001(2)
C13 0.039(3) 0.045(3) 0.064(3) -0.009(2) 0.010(2) -0.003(2)
C22 0.059(4) 0.060(4) 0.070(4) -0.003(3) 0.017(3) -0.018(3)
C9 0.063(3) 0.048(3) 0.046(3) -0.013(2) -0.005(2) 0.004(3)
C10 0.047(3) 0.047(3) 0.044(2) -0.004(2) 0.003(2) 0.004(2)
C19 0.032(2) 0.044(2) 0.038(2) -0.0044(18) 0.0062(18) -0.004(2)
C16 0.081(4) 0.059(3) 0.042(2) -0.017(2) 0.021(3) -0.023(3)
C7 0.047(3) 0.048(3) 0.049(3) -0.001(2) 0.003(2) -0.006(2)
C18 0.052(3) 0.061(3) 0.081(4) 0.007(3) 0.002(3) 0.010(3)
C25 0.038(3) 0.057(3) 0.047(2) -0.008(2) 0.001(2) 0.003(2)
C15 0.065(4) 0.063(4) 0.085(4) -0.032(3) 0.042(3) -0.020(3)
C14 0.046(3) 0.049(3) 0.091(4) -0.016(3) 0.019(3) -0.001(2)
C24 0.034(3) 0.094(4) 0.067(3) -0.026(3) 0.000(2) 0.005(3)
C8 0.059(3) 0.052(3) 0.057(3) -0.011(2) -0.009(3) -0.011(3)
C21 0.070(4) 0.058(3) 0.060(3) 0.017(3) 0.006(3) 0.005(3)
C26 0.066(4) 0.069(4) 0.077(4) 0.019(3) 0.001(3) 0.020(3)
C11 0.041(3) 0.038(2) 0.034(2) 0.0009(17) 0.0030(19) 0.000(2)
C23 0.056(4) 0.079(4) 0.087(4) -0.025(4) 0.026(3) -0.031(3)
C27 0.053(4) 0.081(4) 0.069(4) -0.001(2) -0.020(3) 0.013(3)
C29 0.076(4) 0.087(5) 0.073(4) -0.015(3) -0.024(3) -0.035(4)
C28 0.053(3) 0.074(3) 0.056(3) 0.004(2) -0.003(3) -0.008(3)
C27' 0.053(4) 0.081(4) 0.069(4) -0.001(2) -0.020(3) 0.013(3)
C29' 0.076(4) 0.087(5) 0.073(4) -0.015(3) -0.024(3) -0.035(4)
C28' 0.053(3) 0.074(3) 0.056(3) 0.004(2) -0.003(3) -0.008(3)

loop_
_atom_type_symbol
_atom_type_description
_atom_type_scat_dispersion_real
_atom_type_scat_dispersion_imag
_atom_type_scat_source
C C 0.0033 0.0016 'International Tables Vol C Tables 4.2.6.8 and 6.1.1.4'
H H 0.0000 0.0000 'International Tables Vol C Tables 4.2.6.8 and 6.1.1.4'
N N 0.0061 0.0033 'International Tables Vol C Tables 4.2.6.8 and 6.1.1.4'
O O 0.0106 0.0060 'International Tables Vol C Tables 4.2.6.8 and 6.1.1.4'
Cl Cl 0.1484 0.1585 'International Tables Vol C Tables 4.2.6.8 and 6.1.1.4'
Pd Pd -0.9988 1.0072 'International Tables Vol C Tables 4.2.6.8 and 6.1.1.4'

loop_
_geom_angle_atom_site_label_1
_geom_angle_atom_site_label_2
_geom_angle_atom_site_label_3
_geom_angle
C11 Pd1 C28' 130.3(6)
C11 Pd1 C27 100.2(2)
C11 Pd1 C28 134.3(3)
C27 Pd1 C28 36.9(3)
C11 Pd1 C29 166.6(2)
C27 Pd1 C29 67.7(3)
C28 Pd1 C29 36.4(3)
C11 Pd1 Cl1 94.89(13)
C28' Pd1 Cl1 129.8(5)
C27 Pd1 Cl1 164.57(17)
C28 Pd1 Cl1 129.5(2)
C29 Pd1 Cl1 96.9(2)
C11 N2 C1 110.7(3)
C11 N2 C12 125.3(3)
C1 N2 C12 124.1(3)
C11 N1 C2 110.5(3)
C11 N1 C19 121.6(3)
C2 N1 C19 127.9(3)
C1 C2 N1 106.6(3)
C1 C2 C3 124.6(4)
N1 C2 C3 128.8(4)
C13 C12 C011 124.3(4)
C13 C12 N2 118.1(4)
C011 C12 N2 117.6(4)
C19 C20 C22 116.2(5)
C19 C20 C21 123.1(4)
C22 C20 C21 120.7(5)
C2 C1 N2 107.2(3)
C2 C1 C6 123.0(4)
N2 C1 C6 129.7(4)
C12 C011 C16 115.6(5)
C12 C011 C17 122.8(4)
C16 C011 C17 121.6(4)
C7 C5 C4 119.3(4)
C7 C5 C6 118.3(4)
C4 C5 C6 122.3(4)
C011 C17 H17A 109.5
C011 C17 H17B 109.5
H17A C17 H17B 109.5
C011 C17 H17C 109.5
H17A C17 H17C 109.5
H17B C17 H17C 109.5
C10 C4 C5 119.0(4)
C10 C4 C3 119.3(4)
C5 C4 C3 121.7(4)
O2 C3 C2 122.9(4)
O2 C3 C4 123.0(4)
C2 C3 C4 114.1(4)
O1 C6 C1 123.2(4)
O1 C6 C5 122.7(4)
C1 C6 C5 114.0(4)
C12 C13 C14 116.5(5)
C12 C13 C18 122.8(4)
C14 C13 C18 120.7(5)
C23 C22 C20 121.6(5)
C23 C22 H22 119.2
C20 C22 H22 119.2
C10 C9 C8 119.7(4)
C10 C9 H9 120.1
C8 C9 H9 120.1
C9 C10 C4 121.3(5)
C9 C10 H10 119.4
C4 C10 H10 119.4
C25 C19 C20 124.6(4)
C25 C19 N1 117.6(4)
C20 C19 N1 117.7(4)
C15 C16 C011 121.2(5)
C15 C16 H16 119.4
C011 C16 H16 119.4
C8 C7 C5 120.9(5)
C8 C7 H7 119.5
C5 C7 H7 119.5
C13 C18 H18A 109.5
C13 C18 H18B 109.5
H18A C18 H18B 109.5
C13 C18 H18C 109.5
H18A C18 H18C 109.5
H18B C18 H18C 109.5
C19 C25 C24 115.8(5)
C19 C25 C26 122.7(5)
C24 C25 C26 121.5(5)
C14 C15 C16 120.8(5)
C14 C15 H15 119.6
C16 C15 H15 119.6
C15 C14 C13 121.4(5)
C15 C14 H14 119.3
C13 C14 H14 119.3
C23 C24 C25 120.7(5)
C23 C24 H24 119.6
C25 C24 H24 119.6
C9 C8 C7 119.8(4)
C9 C8 H8 120.1
C7 C8 H8 120.1
C20 C21 H21A 109.5
C20 C21 H21B 109.5
H21A C21 H21B 109.5
C20 C21 H21C 109.5
H21A C21 H21C 109.5
H21B C21 H21C 109.5
C25 C26 H26A 109.5
C25 C26 H26B 109.5
H26A C26 H26B 109.5
C25 C26 H26C 109.5
H26A C26 H26C 109.5
H26B C26 H26C 109.5
N2 C11 N1 105.0(3)
N2 C11 Pd1 132.3(3)
N1 C11 Pd1 122.3(3)
C22 C23 C24 120.9(5)
C22 C23 H23 119.5
C24 C23 H23 119.5
C28 C27 Pd1 73.5(4)
C28 C27 H27A 116.2
Pd1 C27 H27A 116.2
C28 C27 H27B 116.2
Pd1 C27 H27B 116.2
H27A C27 H27B 113.2
C28 C29 Pd1 71.2(4)
C28 C29 H29A 116.5
Pd1 C29 H29A 116.5
C28 C29 H29B 116.5
Pd1 C29 H29B 116.5
H29A C29 H29B 113.5
C29 C28 C27 124.1(8)
C29 C28 Pd1 72.4(4)
C27 C28 Pd1 69.6(4)
C29 C28 H28 116.6
C27 C28 H28 116.6
Pd1 C28 H28 116.6
Pd1 C28' H28' 111.6

loop_
_geom_bond_atom_site_label_1
_geom_bond_atom_site_label_2
_geom_bond_distance
Pd1 C11 2.042(4)
Pd1 C28' 2.104(16)
Pd1 C27 2.122(5)
Pd1 C28 2.171(9)
Pd1 C29 2.186(5)
Pd1 Cl1 2.3556(14)
O1 C6 1.213(5)
O2 C3 1.214(5)
N2 C11 1.356(5)
N2 C1 1.382(5)
N2 C12 1.453(5)
N1 C11 1.372(5)
N1 C2 1.382(5)
N1 C19 1.458(5)
C2 C1 1.359(5)
C2 C3 1.468(6)
C12 C13 1.380(6)
C12 C011 1.395(6)
C20 C19 1.398(6)
C20 C22 1.400(7)
C20 C21 1.487(7)
C1 C6 1.473(6)
C011 C16 1.404(6)
C011 C17 1.497(7)
C5 C7 1.388(6)
C5 C4 1.403(6)
C5 C6 1.506(6)
C17 H17A 0.9600
C17 H17B 0.9600
C17 H17C 0.9600
C4 C10 1.388(6)
C4 C3 1.496(6)
C13 C14 1.398(7)
C13 C18 1.494(7)
C22 C23 1.353(9)
C22 H22 0.9300
C9 C10 1.379(7)
C9 C8 1.382(7)
C9 H9 0.9300
C10 H10 0.9300
C19 C25 1.387(6)
C16 C15 1.372(8)
C16 H16 0.9300
C7 C8 1.383(6)
C7 H7 0.9300
C18 H18A 0.9600
C18 H18B 0.9600
C18 H18C 0.9600
C25 C24 1.415(7)
C25 C26 1.496(7)
C15 C14 1.351(9)
C15 H15 0.9300
C14 H14 0.9300
C24 C23 1.389(9)
C24 H24 0.9300
C8 H8 0.9300
C21 H21A 0.9600
C21 H21B 0.9600
C21 H21C 0.9600
C26 H26A 0.9600
C26 H26B 0.9600
C26 H26C 0.9600
C23 H23 0.9300
C27 C28 1.359(10)
C27 H27A 0.9700
C27 H27B 0.9700
C29 C28 1.359(10)
C29 H29A 0.9700
C29 H29B 0.9700
C28 H28 0.9800
C28' H28' 0.9800

loop_
_geom_torsion_atom_site_label_1
_geom_torsion_atom_site_label_2
_geom_torsion_atom_site_label_3
_geom_torsion_atom_site_label_4
_geom_torsion
C11 N1 C2 C1 -0.3(4)
C19 N1 C2 C1 178.0(4)
C11 N1 C2 C3 179.7(4)
C19 N1 C2 C3 -2.0(7)
C11 N2 C12 C13 103.9(5)
C1 N2 C12 C13 -76.7(5)
C11 N2 C12 C011 -78.6(5)
C1 N2 C12 C011 100.8(5)
N1 C2 C1 N2 0.2(4)
C3 C2 C1 N2 -179.8(4)
N1 C2 C1 C6 -179.1(4)
C3 C2 C1 C6 0.9(6)
C11 N2 C1 C2 0.1(5)
C12 N2 C1 C2 -179.4(4)
C11 N2 C1 C6 179.3(4)
C12 N2 C1 C6 -0.2(7)
C13 C12 C011 C16 1.9(6)
N2 C12 C011 C16 -175.5(4)
C13 C12 C011 C17 -177.5(4)
N2 C12 C011 C17 5.1(6)
C7 C5 C4 C10 0.8(6)
C6 C5 C4 C10 -176.2(4)
C7 C5 C4 C3 179.9(4)
C6 C5 C4 C3 2.8(6)
C1 C2 C3 O2 -176.3(4)
N1 C2 C3 O2 3.7(7)
C1 C2 C3 C4 3.4(6)
N1 C2 C3 C4 -176.6(4)
C10 C4 C3 O2 -6.4(7)
C5 C4 C3 O2 174.6(4)
C10 C4 C3 C2 173.9(4)
C5 C4 C3 C2 -5.1(6)
C2 C1 C6 O1 179.6(4)
N2 C1 C6 O1 0.5(7)
C2 C1 C6 C5 -3.3(6)
N2 C1 C6 C5 177.5(4)
C7 C5 C6 O1 1.5(6)
C4 C5 C6 O1 178.6(4)
C7 C5 C6 C1 -175.6(4)
C4 C5 C6 C1 1.5(6)
C011 C12 C13 C14 -0.5(7)
N2 C12 C13 C14 176.8(4)
C011 C12 C13 C18 179.9(5)
N2 C12 C13 C18 -2.8(7)
C19 C20 C22 C23 1.0(8)
C21 C20 C22 C23 -178.6(5)
C8 C9 C10 C4 -0.5(8)
C5 C4 C10 C9 -0.6(7)
C3 C4 C10 C9 -179.7(4)
C22 C20 C19 C25 -3.0(7)
C21 C20 C19 C25 176.6(5)
C22 C20 C19 N1 173.5(4)
C21 C20 C19 N1 -6.9(7)
C11 N1 C19 C25 93.2(5)
C2 N1 C19 C25 -85.0(5)
C11 N1 C19 C20 -83.6(5)
C2 N1 C19 C20 98.2(5)
C12 C011 C16 C15 -1.5(7)
C17 C011 C16 C15 177.9(5)
C4 C5 C7 C8 0.0(7)
C6 C5 C7 C8 177.2(4)
C20 C19 C25 C24 3.1(7)
N1 C19 C25 C24 -173.5(4)
C20 C19 C25 C26 -175.4(5)
N1 C19 C25 C26 8.1(7)
C011 C16 C15 C14 -0.2(8)
C16 C15 C14 C13 1.7(8)
C12 C13 C14 C15 -1.3(7)
C18 C13 C14 C15 178.3(5)
C19 C25 C24 C23 -1.2(7)
C26 C25 C24 C23 177.3(5)
C10 C9 C8 C7 1.3(8)
C5 C7 C8 C9 -1.1(8)
C1 N2 C11 N1 -0.3(5)
C12 N2 C11 N1 179.2(3)
C1 N2 C11 Pd1 172.7(3)
C12 N2 C11 Pd1 -7.8(6)
C2 N1 C11 N2 0.4(5)
C19 N1 C11 N2 -178.1(3)
C2 N1 C11 Pd1 -173.5(3)
C19 N1 C11 Pd1 8.1(5)
C20 C22 C23 C24 0.7(9)
C25 C24 C23 C22 -0.6(8)
Pd1 C29 C28 C27 49.0(8)
Pd1 C27 C28 C29 -50.2(8)
